data_4067676
loop_
_publ_author_name
'Roiban, Gheorghe-Doru'
'Serrano, Elena'
'Soler, Tatiana'
'Contel, Maria'
'Grosu, Ion'
'Cativiela, Carlos'
'Urriolabeitia, Esteban P.'

_publ_section_title
;
 Ortho-Palladation of (Z)-2-Aryl-4-Arylidene-5(4H)-Oxazolones. Structure
 and Functionalization
;
_journal_issue 6
_journal_name_full Organometallics
_journal_page_first 1428
_journal_paper_doi 10.1021/om901068f
_journal_volume 29
_journal_year 2010
_chemical_formula_sum 'C52 H40 I N O2 P2 Pd'
_chemical_formula_weight 1006.10
_chemical_name_systematic
; 
 ? 
;
_space_group_IT_number 14
_symmetry_cell_setting monoclinic
_symmetry_space_group_name_Hall '-P 2yn'
_symmetry_space_group_name_H-M 'P 1 21/n 1'
_atom_sites_solution_hydrogens geom
_atom_sites_solution_primary direct
_atom_sites_solution_secondary difmap
_audit_creation_method SHELXL-97
_cell_angle_alpha 90.00
_cell_angle_beta 95.104(2)
_cell_angle_gamma 90.00
_cell_formula_units_Z 4
_cell_length_a 10.7843(2)
_cell_length_b 32.5694(6)
_cell_length_c 12.1887(2)
_cell_measurement_reflns_used 9500
_cell_measurement_temperature 150(2)
_cell_measurement_theta_max 24.2863
_cell_measurement_theta_min 3.0104
_cell_volume 4264.16(13)
_computing_structure_refinement 'SHELXL-97 (Sheldrick, 1997)'
_computing_structure_solution 'SHELXS-97 (Sheldrick, 1990)'
_diffrn_ambient_temperature 150(2)
_diffrn_detector_area_resol_mean 16.3990
_diffrn_measured_fraction_theta_full 0.999
_diffrn_measured_fraction_theta_max 0.999
_diffrn_radiation_monochromator graphite
_diffrn_radiation_source 'Enhance (Mo) X-ray Source'
_diffrn_radiation_type MoK\a
_diffrn_radiation_wavelength 0.71073
_diffrn_reflns_av_R_equivalents 0.1343
_diffrn_reflns_av_sigmaI/netI 0.0806
_diffrn_reflns_limit_h_max 12
_diffrn_reflns_limit_h_min -12
_diffrn_reflns_limit_k_max 38
_diffrn_reflns_limit_k_min -38
_diffrn_reflns_limit_l_max 14
_diffrn_reflns_limit_l_min -14
_diffrn_reflns_number 68817
_diffrn_reflns_theta_full 25.00
_diffrn_reflns_theta_max 25.00
_diffrn_reflns_theta_min 2.64
_exptl_absorpt_coefficient_mu 1.277
_exptl_absorpt_correction_T_max 0.9273
_exptl_absorpt_correction_T_min 0.8515
_exptl_absorpt_correction_type multi-scan
_exptl_crystal_colour yellow
_exptl_crystal_density_diffrn 1.567
_exptl_crystal_density_method 'not measured'
_exptl_crystal_description block
_exptl_crystal_F_000 2016
_exptl_crystal_size_max 0.13
_exptl_crystal_size_mid 0.09
_exptl_crystal_size_min 0.06
_refine_diff_density_max 0.703
_refine_diff_density_min -0.493
_refine_diff_density_rms 0.116
_refine_ls_extinction_method none
_refine_ls_goodness_of_fit_ref 1.011
_refine_ls_hydrogen_treatment constr
_refine_ls_matrix_type full
_refine_ls_number_parameters 532
_refine_ls_number_reflns 7513
_refine_ls_number_restraints 0
_refine_ls_restrained_S_all 1.011
_refine_ls_R_factor_all 0.0822
_refine_ls_R_factor_gt 0.0449
_refine_ls_shift/su_max 0.001
_refine_ls_shift/su_mean 0.000
_refine_ls_structure_factor_coef Fsqd
_refine_ls_weighting_details 'calc w=1/[\s^2^(Fo^2^)+(0.0344P)^2^+0.0000P] where P=(Fo^2^+2Fc^2^)/3'
_refine_ls_weighting_scheme calc
_refine_ls_wR_factor_gt 0.0751
_refine_ls_wR_factor_ref 0.0821
_reflns_number_gt 5203
_reflns_number_total 7513
_reflns_threshold_expression >2sigma(I)
_cod_data_source_file om901068f_si_001.cif
_cod_data_source_block '__17'
_cod_original_formula_sum 'C26 H20 I0.50 N0.50 O P Pd0.50'
_cod_database_code 4067676

loop_
_symmetry_equiv_pos_as_xyz
'x, y, z'
'-x+1/2, y+1/2, -z+1/2'
'-x, -y, -z'
'x-1/2, -y-1/2, z-1/2'

loop_
_atom_site_label
_atom_site_type_symbol
_atom_site_fract_x
_atom_site_fract_y
_atom_site_fract_z
_atom_site_U_iso_or_equiv
_atom_site_adp_type
_atom_site_occupancy
_atom_site_symmetry_multiplicity
_atom_site_calc_flag
_atom_site_refinement_flags
Pd1 Pd 1.14571(3) 0.145269(11) 0.23853(3) 0.01230(10) Uani 1 1 d .
I1 I 0.90438(3) 0.164345(10) 0.22897(3) 0.02150(10) Uani 1 1 d .
P1 P 1.14821(12) 0.13273(4) 0.42697(10) 0.0144(3) Uani 1 1 d .
P2 P 1.17150(11) 0.16944(4) 0.06130(10) 0.0135(3) Uani 1 1 d .
N1 N 1.1866(4) 0.05741(11) 0.1984(3) 0.0143(9) Uani 1 1 d .
O1 O 1.3067(3) -0.04266(11) 0.2069(3) 0.0278(9) Uani 1 1 d .
O2 O 1.3694(3) 0.02320(10) 0.2280(3) 0.0181(8) Uani 1 1 d .
C1 C 1.3287(4) 0.13523(14) 0.2593(4) 0.0148(11) Uani 1 1 d .
C2 C 1.4086(4) 0.16781(15) 0.2879(4) 0.0168(11) Uani 1 1 d .
H2A H 1.3750 0.1946 0.2934 0.020 Uiso 1 1 calc R
C3 C 1.5368(5) 0.16221(17) 0.3086(4) 0.0246(13) Uani 1 1 d .
H3A H 1.5891 0.1849 0.3293 0.029 Uiso 1 1 calc R
C4 C 1.5870(4) 0.12369(17) 0.2990(4) 0.0233(13) Uani 1 1 d .
H4A H 1.6744 0.1198 0.3120 0.028 Uiso 1 1 calc R
C5 C 1.5116(4) 0.09103(16) 0.2707(4) 0.0200(12) Uani 1 1 d .
H5A H 1.5469 0.0645 0.2645 0.024 Uiso 1 1 calc R
C6 C 1.3821(4) 0.09622(15) 0.2507(4) 0.0141(11) Uani 1 1 d .
C7 C 1.3055(4) 0.06026(14) 0.2240(4) 0.0146(11) Uani 1 1 d .
C8 C 1.2806(5) -0.00676(16) 0.2056(4) 0.0193(12) Uani 1 1 d .
C9 C 1.1627(5) 0.01516(15) 0.1850(4) 0.0187(12) Uani 1 1 d .
C10 C 1.0562(5) -0.00543(15) 0.1591(4) 0.0205(12) Uani 1 1 d .
H10A H 1.0665 -0.0344 0.1573 0.025 Uiso 1 1 calc R
C11 C 0.9285(4) 0.00784(15) 0.1333(4) 0.0184(12) Uani 1 1 d .
C12 C 0.8910(5) 0.04856(15) 0.1331(4) 0.0198(12) Uani 1 1 d .
H12A H 0.9504 0.0695 0.1519 0.024 Uiso 1 1 calc R
C13 C 0.7679(5) 0.05882(16) 0.1057(4) 0.0242(13) Uani 1 1 d .
H13A H 0.7434 0.0868 0.1064 0.029 Uiso 1 1 calc R
C14 C 0.6810(5) 0.02938(17) 0.0775(4) 0.0273(13) Uani 1 1 d .
H14A H 0.5967 0.0368 0.0581 0.033 Uiso 1 1 calc R
C15 C 0.7164(5) -0.01107(18) 0.0775(5) 0.0348(15) Uani 1 1 d .
H15A H 0.6563 -0.0318 0.0581 0.042 Uiso 1 1 calc R
C16 C 0.8386(5) -0.02186(16) 0.1056(4) 0.0288(13) Uani 1 1 d .
H16A H 0.8617 -0.0500 0.1059 0.035 Uiso 1 1 calc R
C17 C 1.1588(4) 0.18125(15) 0.4999(4) 0.0183(12) Uani 1 1 d .
C18 C 1.1384(5) 0.21722(16) 0.4420(5) 0.0269(13) Uani 1 1 d .
H18A H 1.1203 0.2163 0.3643 0.032 Uiso 1 1 calc R
C19 C 1.1439(5) 0.25491(18) 0.4958(5) 0.0381(16) Uani 1 1 d .
H19A H 1.1290 0.2795 0.4547 0.046 Uiso 1 1 calc R
C20 C 1.1704(6) 0.25686(19) 0.6068(6) 0.0428(17) Uani 1 1 d .
H20A H 1.1733 0.2827 0.6432 0.051 Uiso 1 1 calc R
C21 C 1.1928(5) 0.2215(2) 0.6657(5) 0.0404(17) Uani 1 1 d .
H21A H 1.2119 0.2230 0.7432 0.048 Uiso 1 1 calc R
C22 C 1.1881(5) 0.18359(17) 0.6137(4) 0.0279(13) Uani 1 1 d .
H22A H 1.2048 0.1593 0.6554 0.033 Uiso 1 1 calc R
C23 C 1.2770(4) 0.10247(15) 0.4933(4) 0.0149(11) Uani 1 1 d .
C24 C 1.3911(5) 0.12061(16) 0.5242(4) 0.0199(12) Uani 1 1 d .
H24A H 1.4009 0.1494 0.5150 0.024 Uiso 1 1 calc R
C25 C 1.4905(5) 0.09742(17) 0.5683(4) 0.0244(13) Uani 1 1 d .
H25A H 1.5685 0.1102 0.5880 0.029 Uiso 1 1 calc R
C26 C 1.4770(5) 0.05580(17) 0.5838(4) 0.0273(13) Uani 1 1 d .
H26A H 1.5450 0.0399 0.6151 0.033 Uiso 1 1 calc R
C27 C 1.3656(5) 0.03775(17) 0.5540(4) 0.0282(14) Uani 1 1 d .
H27A H 1.3563 0.0090 0.5644 0.034 Uiso 1 1 calc R
C28 C 1.2654(5) 0.06038(15) 0.5087(4) 0.0229(13) Uani 1 1 d .
H28A H 1.1883 0.0471 0.4881 0.027 Uiso 1 1 calc R
C29 C 1.0145(4) 0.10453(14) 0.4711(4) 0.0156(11) Uani 1 1 d .
C30 C 0.9645(5) 0.11144(15) 0.5703(4) 0.0207(12) Uani 1 1 d .
H30A H 0.9931 0.1337 0.6162 0.025 Uiso 1 1 calc R
C31 C 0.8724(5) 0.08555(16) 0.6016(4) 0.0242(13) Uani 1 1 d .
H31A H 0.8367 0.0905 0.6689 0.029 Uiso 1 1 calc R
C32 C 0.8318(5) 0.05279(16) 0.5370(4) 0.0250(13) Uani 1 1 d .
H32A H 0.7700 0.0348 0.5604 0.030 Uiso 1 1 calc R
C33 C 0.8808(5) 0.04619(16) 0.4385(4) 0.0279(13) Uani 1 1 d .
H33A H 0.8524 0.0238 0.3931 0.034 Uiso 1 1 calc R
C34 C 0.9718(4) 0.07232(15) 0.4050(4) 0.0202(12) Uani 1 1 d .
H34A H 1.0049 0.0680 0.3363 0.024 Uiso 1 1 calc R
C35 C 1.2922(4) 0.14810(14) -0.0188(4) 0.0158(11) Uani 1 1 d .
C36 C 1.4171(5) 0.15056(15) 0.0196(4) 0.0218(12) Uani 1 1 d .
H36A H 1.4402 0.1644 0.0869 0.026 Uiso 1 1 calc R
C37 C 1.5085(5) 0.13320(16) -0.0383(4) 0.0260(13) Uani 1 1 d .
H37A H 1.5936 0.1354 -0.0111 0.031 Uiso 1 1 calc R
C38 C 1.4762(5) 0.11280(16) -0.1350(4) 0.0272(13) Uani 1 1 d .
H38A H 1.5387 0.1007 -0.1748 0.033 Uiso 1 1 calc R
C39 C 1.3533(5) 0.11000(15) -0.1741(4) 0.0275(13) Uani 1 1 d .
H39A H 1.3308 0.0958 -0.2410 0.033 Uiso 1 1 calc R
C40 C 1.2621(5) 0.12753(15) -0.1172(4) 0.0224(12) Uani 1 1 d .
H40A H 1.1774 0.1255 -0.1458 0.027 Uiso 1 1 calc R
C41 C 1.0322(4) 0.16610(15) -0.0343(4) 0.0139(11) Uani 1 1 d .
C42 C 0.9905(5) 0.19821(15) -0.1023(4) 0.0223(12) Uani 1 1 d .
H42A H 1.0356 0.2233 -0.1010 0.027 Uiso 1 1 calc R
C43 C 0.8828(5) 0.19362(16) -0.1722(4) 0.0277(14) Uani 1 1 d .
H43A H 0.8544 0.2156 -0.2192 0.033 Uiso 1 1 calc R
C44 C 0.8162(5) 0.15706(16) -0.1741(4) 0.0239(13) Uani 1 1 d .
H44A H 0.7414 0.1543 -0.2209 0.029 Uiso 1 1 calc R
C45 C 0.8585(5) 0.12507(16) -0.1085(4) 0.0234(13) Uani 1 1 d .
H45A H 0.8138 0.0999 -0.1105 0.028 Uiso 1 1 calc R
C46 C 0.9660(5) 0.12943(15) -0.0393(4) 0.0205(12) Uani 1 1 d .
H46A H 0.9953 0.1070 0.0057 0.025 Uiso 1 1 calc R
C47 C 1.2023(4) 0.22452(14) 0.0644(4) 0.0162(11) Uani 1 1 d .
C48 C 1.1189(5) 0.24923(15) 0.1170(4) 0.0204(12) Uani 1 1 d .
H48A H 1.0568 0.2368 0.1565 0.025 Uiso 1 1 calc R
C49 C 1.1265(5) 0.29124(15) 0.1117(4) 0.0234(13) Uani 1 1 d .
H49A H 1.0682 0.3078 0.1454 0.028 Uiso 1 1 calc R
C50 C 1.2188(5) 0.30915(16) 0.0575(4) 0.0242(13) Uani 1 1 d .
H50A H 1.2248 0.3382 0.0547 0.029 Uiso 1 1 calc R
C51 C 1.3018(5) 0.28556(16) 0.0076(4) 0.0249(13) Uani 1 1 d .
H51A H 1.3654 0.2983 -0.0294 0.030 Uiso 1 1 calc R
C52 C 1.2938(5) 0.24336(15) 0.0105(4) 0.0202(12) Uani 1 1 d .
H52A H 1.3518 0.2272 -0.0248 0.024 Uiso 1 1 calc R

loop_
_atom_site_aniso_label
_atom_site_aniso_U_11
_atom_site_aniso_U_22
_atom_site_aniso_U_33
_atom_site_aniso_U_23
_atom_site_aniso_U_13
_atom_site_aniso_U_12
Pd1 0.0102(2) 0.0144(2) 0.0126(2) 0.00038(17) 0.00279(14) -0.00022(17)
I1 0.01462(18) 0.0258(2) 0.02475(19) 0.00091(16) 0.00518(14) 0.00204(16)
P1 0.0130(7) 0.0160(7) 0.0144(7) -0.0005(5) 0.0029(5) -0.0002(6)
P2 0.0122(6) 0.0159(7) 0.0128(6) 0.0005(6) 0.0027(5) 0.0016(6)
N1 0.015(2) 0.013(2) 0.015(2) -0.0017(18) 0.0015(18) -0.0021(18)
O1 0.022(2) 0.019(2) 0.041(2) -0.0051(18) -0.0047(17) 0.0044(17)
O2 0.0132(19) 0.0150(19) 0.025(2) -0.0030(15) -0.0045(15) 0.0044(15)
C1 0.013(3) 0.022(3) 0.010(2) 0.004(2) -0.002(2) -0.005(2)
C2 0.018(3) 0.017(3) 0.015(3) 0.007(2) 0.002(2) -0.002(2)
C3 0.025(3) 0.030(3) 0.020(3) -0.002(3) 0.007(2) -0.013(3)
C4 0.006(3) 0.042(4) 0.021(3) 0.002(3) 0.000(2) -0.004(3)
C5 0.010(3) 0.028(3) 0.022(3) -0.002(2) 0.005(2) 0.006(2)
C6 0.008(3) 0.022(3) 0.012(3) 0.001(2) 0.002(2) 0.004(2)
C7 0.016(3) 0.017(3) 0.011(3) 0.000(2) 0.005(2) 0.006(2)
C8 0.022(3) 0.019(3) 0.017(3) 0.002(2) -0.001(2) -0.002(3)
C9 0.018(3) 0.019(3) 0.018(3) -0.003(2) 0.001(2) 0.003(2)
C10 0.025(3) 0.014(3) 0.023(3) -0.003(2) 0.004(2) 0.001(2)
C11 0.017(3) 0.016(3) 0.022(3) 0.000(2) 0.004(2) -0.001(2)
C12 0.020(3) 0.022(3) 0.017(3) 0.002(2) 0.005(2) -0.005(2)
C13 0.023(3) 0.024(3) 0.026(3) -0.001(2) 0.002(2) 0.007(3)
C14 0.016(3) 0.035(4) 0.030(3) -0.002(3) -0.004(2) -0.003(3)
C15 0.025(3) 0.036(4) 0.043(4) 0.002(3) -0.001(3) -0.012(3)
C16 0.030(3) 0.018(3) 0.037(3) -0.003(3) -0.004(3) 0.001(3)
C17 0.011(3) 0.022(3) 0.022(3) 0.001(2) 0.003(2) -0.007(2)
C18 0.024(3) 0.026(3) 0.032(3) -0.007(3) 0.007(3) -0.002(3)
C19 0.032(4) 0.032(4) 0.051(4) -0.005(3) 0.009(3) -0.007(3)
C20 0.044(4) 0.024(4) 0.062(5) -0.021(3) 0.015(4) -0.012(3)
C21 0.032(4) 0.059(5) 0.032(4) -0.026(3) 0.010(3) -0.007(3)
C22 0.029(3) 0.028(3) 0.027(3) -0.008(3) 0.006(3) -0.001(3)
C23 0.014(3) 0.022(3) 0.010(3) 0.001(2) 0.007(2) 0.001(2)
C24 0.021(3) 0.025(3) 0.014(3) 0.001(2) 0.005(2) -0.005(2)
C25 0.010(3) 0.040(4) 0.023(3) 0.003(3) 0.000(2) -0.003(3)
C26 0.017(3) 0.034(4) 0.031(3) 0.001(3) 0.001(2) 0.008(3)
C27 0.029(3) 0.023(3) 0.032(3) 0.008(3) -0.002(3) 0.008(3)
C28 0.019(3) 0.022(3) 0.028(3) -0.002(2) 0.003(2) -0.004(2)
C29 0.011(3) 0.017(3) 0.019(3) 0.008(2) 0.002(2) 0.003(2)
C30 0.028(3) 0.017(3) 0.018(3) 0.002(2) 0.008(2) 0.001(2)
C31 0.024(3) 0.030(3) 0.020(3) 0.002(3) 0.015(2) 0.005(3)
C32 0.022(3) 0.028(3) 0.027(3) 0.008(3) 0.011(2) -0.010(3)
C33 0.027(3) 0.028(3) 0.028(3) -0.008(3) 0.000(3) -0.007(3)
C34 0.019(3) 0.023(3) 0.019(3) -0.003(2) 0.005(2) -0.005(2)
C35 0.017(3) 0.016(3) 0.016(3) 0.005(2) 0.007(2) 0.003(2)
C36 0.021(3) 0.029(3) 0.016(3) 0.004(2) 0.006(2) 0.004(2)
C37 0.021(3) 0.036(4) 0.022(3) 0.005(3) 0.007(2) 0.008(3)
C38 0.029(3) 0.028(3) 0.027(3) 0.005(3) 0.018(3) 0.010(3)
C39 0.036(4) 0.023(3) 0.025(3) -0.008(3) 0.006(3) 0.001(3)
C40 0.024(3) 0.020(3) 0.024(3) -0.001(2) 0.007(2) 0.000(2)
C41 0.009(2) 0.016(3) 0.018(3) -0.002(2) 0.005(2) 0.001(2)
C42 0.026(3) 0.019(3) 0.021(3) 0.005(2) -0.002(2) -0.006(2)
C43 0.031(3) 0.025(3) 0.025(3) 0.003(3) -0.011(3) 0.005(3)
C44 0.017(3) 0.031(4) 0.022(3) -0.007(3) -0.007(2) 0.000(3)
C45 0.024(3) 0.023(3) 0.024(3) -0.006(3) 0.005(2) -0.007(3)
C46 0.021(3) 0.022(3) 0.019(3) 0.001(2) 0.004(2) 0.002(3)
C47 0.013(3) 0.017(3) 0.018(3) 0.000(2) -0.005(2) 0.001(2)
C48 0.022(3) 0.021(3) 0.019(3) 0.003(2) 0.005(2) -0.001(2)
C49 0.023(3) 0.018(3) 0.028(3) -0.005(2) -0.004(2) 0.005(2)
C50 0.027(3) 0.015(3) 0.029(3) 0.005(2) -0.005(3) -0.003(3)
C51 0.024(3) 0.025(3) 0.027(3) 0.005(3) 0.006(2) -0.011(3)
C52 0.020(3) 0.022(3) 0.020(3) 0.002(2) 0.008(2) -0.001(2)

loop_
_atom_type_symbol
_atom_type_description
_atom_type_scat_dispersion_real
_atom_type_scat_dispersion_imag
_atom_type_scat_source
C C 0.0033 0.0016 'International Tables Vol C Tables 4.2.6.8 and 6.1.1.4'
H H 0.0000 0.0000 'International Tables Vol C Tables 4.2.6.8 and 6.1.1.4'
I I -0.4742 1.8119 'International Tables Vol C Tables 4.2.6.8 and 6.1.1.4'
O O 0.0106 0.0060 'International Tables Vol C Tables 4.2.6.8 and 6.1.1.4'
P P 0.1023 0.0942 'International Tables Vol C Tables 4.2.6.8 and 6.1.1.4'
Pd Pd -0.9988 1.0072 'International Tables Vol C Tables 4.2.6.8 and 6.1.1.4'
N N 0.0061 0.0033 'International Tables Vol C Tables 4.2.6.8 and 6.1.1.4'

loop_
_geom_angle_atom_site_label_1
_geom_angle_atom_site_label_2
_geom_angle_atom_site_label_3
_geom_angle
C1 Pd1 P1 85.51(13)
C1 Pd1 P2 88.56(13)
P1 Pd1 P2 167.76(5)
C1 Pd1 I1 173.81(14)
P1 Pd1 I1 90.54(3)
P2 Pd1 I1 94.41(3)
C17 P1 C29 108.1(2)
C17 P1 C23 103.9(2)
C29 P1 C23 100.8(2)
C17 P1 Pd1 108.98(16)
C29 P1 Pd1 115.92(16)
C23 P1 Pd1 118.11(15)
C41 P2 C47 102.1(2)
C41 P2 C35 102.8(2)
C47 P2 C35 104.3(2)
C41 P2 Pd1 114.33(15)
C47 P2 Pd1 110.38(16)
C35 P2 Pd1 120.86(15)
C7 N1 C9 105.4(4)
C8 O2 C7 105.9(4)
C2 C1 C6 117.4(4)
C2 C1 Pd1 119.4(3)
C6 C1 Pd1 123.2(3)
C1 C2 C3 121.8(5)
C1 C2 H2A 119.1
C3 C2 H2A 119.1
C4 C3 C2 119.7(5)
C4 C3 H3A 120.2
C2 C3 H3A 120.2
C5 C4 C3 120.1(5)
C5 C4 H4A 119.9
C3 C4 H4A 119.9
C4 C5 C6 120.7(5)
C4 C5 H5A 119.6
C6 C5 H5A 119.6
C1 C6 C5 120.3(4)
C1 C6 C7 121.2(4)
C5 C6 C7 118.5(4)
N1 C7 O2 115.1(4)
N1 C7 C6 129.9(4)
O2 C7 C6 115.0(4)
O1 C8 O2 121.8(5)
O1 C8 C9 132.6(5)
O2 C8 C9 105.5(4)
C10 C9 N1 131.3(5)
C10 C9 C8 120.6(5)
N1 C9 C8 108.1(4)
C9 C10 C11 132.6(5)
C9 C10 H10A 113.7
C11 C10 H10A 113.7
C12 C11 C16 117.9(5)
C12 C11 C10 123.8(5)
C16 C11 C10 118.3(4)
C13 C12 C11 120.4(5)
C13 C12 H12A 119.8
C11 C12 H12A 119.8
C14 C13 C12 121.0(5)
C14 C13 H13A 119.5
C12 C13 H13A 119.5
C13 C14 C15 119.4(5)
C13 C14 H14A 120.3
C15 C14 H14A 120.3
C14 C15 C16 120.4(5)
C14 C15 H15A 119.8
C16 C15 H15A 119.8
C15 C16 C11 120.9(5)
C15 C16 H16A 119.5
C11 C16 H16A 119.5
C18 C17 C22 118.3(5)
C18 C17 P1 119.4(4)
C22 C17 P1 122.2(4)
C17 C18 C19 120.8(5)
C17 C18 H18A 119.6
C19 C18 H18A 119.6
C20 C19 C18 120.5(6)
C20 C19 H19A 119.8
C18 C19 H19A 119.8
C19 C20 C21 119.7(6)
C19 C20 H20A 120.1
C21 C20 H20A 120.1
C20 C21 C22 120.8(6)
C20 C21 H21A 119.6
C22 C21 H21A 119.6
C21 C22 C17 119.9(5)
C21 C22 H22A 120.1
C17 C22 H22A 120.1
C24 C23 C28 118.1(5)
C24 C23 P1 120.7(4)
C28 C23 P1 121.1(4)
C25 C24 C23 120.8(5)
C25 C24 H24A 119.6
C23 C24 H24A 119.6
C26 C25 C24 120.2(5)
C26 C25 H25A 119.9
C24 C25 H25A 119.9
C27 C26 C25 119.4(5)
C27 C26 H26A 120.3
C25 C26 H26A 120.3
C26 C27 C28 121.2(5)
C26 C27 H27A 119.4
C28 C27 H27A 119.4
C27 C28 C23 120.2(5)
C27 C28 H28A 119.9
C23 C28 H28A 119.9
C34 C29 C30 119.9(4)
C34 C29 P1 116.2(4)
C30 C29 P1 123.6(4)
C31 C30 C29 119.2(5)
C31 C30 H30A 120.4
C29 C30 H30A 120.4
C32 C31 C30 121.0(5)
C32 C31 H31A 119.5
C30 C31 H31A 119.5
C33 C32 C31 119.7(5)
C33 C32 H32A 120.1
C31 C32 H32A 120.1
C32 C33 C34 119.9(5)
C32 C33 H33A 120.0
C34 C33 H33A 120.0
C29 C34 C33 120.3(5)
C29 C34 H34A 119.9
C33 C34 H34A 119.9
C40 C35 C36 117.7(4)
C40 C35 P2 121.5(4)
C36 C35 P2 120.8(4)
C37 C36 C35 121.2(5)
C37 C36 H36A 119.4
C35 C36 H36A 119.4
C38 C37 C36 119.9(5)
C38 C37 H37A 120.0
C36 C37 H37A 120.0
C37 C38 C39 119.6(5)
C37 C38 H38A 120.2
C39 C38 H38A 120.2
C38 C39 C40 120.6(5)
C38 C39 H39A 119.7
C40 C39 H39A 119.7
C39 C40 C35 120.9(5)
C39 C40 H40A 119.5
C35 C40 H40A 119.5
C42 C41 C46 119.0(4)
C42 C41 P2 122.9(4)
C46 C41 P2 118.1(4)
C41 C42 C43 119.8(5)
C41 C42 H42A 120.1
C43 C42 H42A 120.1
C42 C43 C44 120.4(5)
C42 C43 H43A 119.8
C44 C43 H43A 119.8
C45 C44 C43 119.9(5)
C45 C44 H44A 120.0
C43 C44 H44A 120.0
C44 C45 C46 119.8(5)
C44 C45 H45A 120.1
C46 C45 H45A 120.1
C45 C46 C41 121.0(5)
C45 C46 H46A 119.5
C41 C46 H46A 119.5
C52 C47 C48 118.5(5)
C52 C47 P2 124.4(4)
C48 C47 P2 116.8(4)
C49 C48 C47 120.4(5)
C49 C48 H48A 119.8
C47 C48 H48A 119.8
C50 C49 C48 119.7(5)
C50 C49 H49A 120.1
C48 C49 H49A 120.1
C51 C50 C49 120.5(5)
C51 C50 H50A 119.7
C49 C50 H50A 119.7
C50 C51 C52 120.4(5)
C50 C51 H51A 119.8
C52 C51 H51A 119.8
C51 C52 C47 120.3(5)
C51 C52 H52A 119.8
C47 C52 H52A 119.8

loop_
_geom_bond_atom_site_label_1
_geom_bond_atom_site_label_2
_geom_bond_distance
Pd1 C1 1.994(5)
Pd1 P1 2.3306(13)
Pd1 P2 2.3389(12)
Pd1 I1 2.6682(5)
P1 C17 1.812(5)
P1 C29 1.830(5)
P1 C23 1.831(5)
P2 C41 1.821(5)
P2 C47 1.824(5)
P2 C35 1.832(5)
N1 C7 1.296(6)
N1 C9 1.407(6)
O1 C8 1.203(5)
O2 C8 1.378(6)
O2 C7 1.389(5)
C1 C2 1.392(6)
C1 C6 1.403(6)
C2 C3 1.395(7)
C2 H2A 0.9500
C3 C4 1.376(7)
C3 H3A 0.9500
C4 C5 1.365(7)
C4 H4A 0.9500
C5 C6 1.407(6)
C5 H5A 0.9500
C6 C7 1.453(6)
C8 C9 1.460(7)
C9 C10 1.343(6)
C10 C11 1.450(7)
C10 H10A 0.9500
C11 C12 1.386(7)
C11 C16 1.391(7)
C12 C13 1.381(7)
C12 H12A 0.9500
C13 C14 1.363(7)
C13 H13A 0.9500
C14 C15 1.372(7)
C14 H14A 0.9500
C15 C16 1.377(7)
C15 H15A 0.9500
C16 H16A 0.9500
C17 C18 1.376(7)
C17 C22 1.397(7)
C18 C19 1.391(7)
C18 H18A 0.9500
C19 C20 1.359(8)
C19 H19A 0.9500
C20 C21 1.367(8)
C20 H20A 0.9500
C21 C22 1.387(7)
C21 H21A 0.9500
C22 H22A 0.9500
C23 C24 1.386(7)
C23 C28 1.391(6)
C24 C25 1.381(7)
C24 H24A 0.9500
C25 C26 1.378(7)
C25 H25A 0.9500
C26 C27 1.358(7)
C26 H26A 0.9500
C27 C28 1.382(7)
C27 H27A 0.9500
C28 H28A 0.9500
C29 C34 1.376(7)
C29 C30 1.385(6)
C30 C31 1.382(7)
C30 H30A 0.9500
C31 C32 1.375(7)
C31 H31A 0.9500
C32 C33 1.371(7)
C32 H32A 0.9500
C33 C34 1.388(7)
C33 H33A 0.9500
C34 H34A 0.9500
C35 C40 1.387(7)
C35 C36 1.389(7)
C36 C37 1.384(6)
C36 H36A 0.9500
C37 C38 1.370(7)
C37 H37A 0.9500
C38 C39 1.372(7)
C38 H38A 0.9500
C39 C40 1.376(7)
C39 H39A 0.9500
C40 H40A 0.9500
C41 C42 1.384(6)
C41 C46 1.390(6)
C42 C43 1.386(7)
C42 H42A 0.9500
C43 C44 1.390(7)
C43 H43A 0.9500
C44 C45 1.367(7)
C44 H44A 0.9500
C45 C46 1.379(7)
C45 H45A 0.9500
C46 H46A 0.9500
C47 C52 1.378(6)
C47 C48 1.403(6)
C48 C49 1.373(7)
C48 H48A 0.9500
C49 C50 1.372(7)
C49 H49A 0.9500
C50 C51 1.363(7)
C50 H50A 0.9500
C51 C52 1.378(7)
C51 H51A 0.9500
C52 H52A 0.9500
